data_4112690
loop_
_publ_author_name
'Xuyang He'
'Bruce C. Noll'
'Alicia Beatty'
'Robert E. Mulvey'
'Kenneth W. Henderson'

_publ_contact_author_address
; 
 Department of Chemistry and Biochemistry
 University of Notre Dame
 Notre Dame, IN 46556
;
_publ_contact_author_email Kenneth.W.Henderson.43@nd.edu
_publ_contact_author_fax 574.631.6652
_publ_contact_author_name 'Professor Kenneth W. Henderson'
_publ_contact_author_phone 574.631.8025
_publ_section_title
;
 Ketone Deprotonation Mediated by Mono- and Heterobimetallic Alkali and
 Alkaline Earth Metal Amide Bases: Structural Characterization of
 Potassium, Calcium, and Mixed Potassium-Calcium Enolates
;
_journal_name_full 'Journal of the American Chemical Society'
_journal_page_first 7444
_journal_page_last 7445
_journal_paper_doi 10.1021/ja048750m
_journal_volume 126
_journal_year 2004
_chemical_formula_moiety 'C60 H84 Ca K2 O8'
_chemical_formula_sum 'C60 H84 Ca K2 O8'
_chemical_formula_weight 1051.55
_chemical_name_systematic
; 
 ? 
;
_space_group_IT_number 15
_symmetry_cell_setting monoclinic
_symmetry_space_group_name_Hall '-C 2yc'
_symmetry_space_group_name_H-M 'C 1 2/c 1'
_atom_sites_solution_hydrogens geom
_atom_sites_solution_primary direct
_atom_sites_solution_secondary difmap
_audit_creation_method SHELXL-97
_cell_angle_alpha 90.00
_cell_angle_beta 115.091(3)
_cell_angle_gamma 90.00
_cell_formula_units_Z 4
_cell_length_a 26.746(5)
_cell_length_b 12.270(2)
_cell_length_c 19.878(4)
_cell_measurement_reflns_used 8759
_cell_measurement_temperature 100(2)
_cell_measurement_theta_max 25.25
_cell_measurement_theta_min 2.26
_cell_volume 5907.9(19)
_computing_cell_refinement 'Bruker SAINT'
_computing_data_collection 'Bruker SMART'
_computing_data_reduction 'Bruker SHELXTL'
_computing_molecular_graphics 'Bruker SHELXTL'
_computing_publication_material 'Bruker SHELXTL'
_computing_structure_refinement 'SHELXL-97 (Sheldrick, 1997)'
_computing_structure_solution 'SHELXS-97 (Sheldrick, 1990)'
_diffrn_ambient_temperature 100(2)
_diffrn_measured_fraction_theta_full 0.991
_diffrn_measured_fraction_theta_max 0.991
_diffrn_measurement_device_type 'Bruker SMART APEX'
_diffrn_measurement_method '\w scans'
_diffrn_radiation_monochromator graphite
_diffrn_radiation_source 'fine-focus sealed tube'
_diffrn_radiation_type MoK\a
_diffrn_radiation_wavelength 0.71073
_diffrn_reflns_av_R_equivalents 0.0766
_diffrn_reflns_av_sigmaI/netI 0.0698
_diffrn_reflns_limit_h_max 31
_diffrn_reflns_limit_h_min -31
_diffrn_reflns_limit_k_max 14
_diffrn_reflns_limit_k_min -14
_diffrn_reflns_limit_l_max 23
_diffrn_reflns_limit_l_min -23
_diffrn_reflns_number 23731
_diffrn_reflns_theta_full 25.32
_diffrn_reflns_theta_max 25.32
_diffrn_reflns_theta_min 1.68
_exptl_absorpt_coefficient_mu 0.297
_exptl_absorpt_correction_T_max 0.9709
_exptl_absorpt_correction_T_min 0.8903
_exptl_absorpt_correction_type multi-scan
_exptl_absorpt_process_details 'Blessing, R. H. Acta Cryst. (1995) A51, 33-38.'
_exptl_crystal_colour colorless
_exptl_crystal_density_diffrn 1.182
_exptl_crystal_description plate
_exptl_crystal_F_000 2264
_exptl_crystal_size_max 0.40
_exptl_crystal_size_mid 0.30
_exptl_crystal_size_min 0.10
_refine_diff_density_max 0.635
_refine_diff_density_min -0.444
_refine_diff_density_rms 0.058
_refine_ls_extinction_method none
_refine_ls_goodness_of_fit_ref 1.075
_refine_ls_hydrogen_treatment constr
_refine_ls_matrix_type full
_refine_ls_number_parameters 373
_refine_ls_number_reflns 5343
_refine_ls_number_restraints 0
_refine_ls_restrained_S_all 1.075
_refine_ls_R_factor_all 0.0878
_refine_ls_R_factor_gt 0.0536
_refine_ls_shift/su_max 0.001
_refine_ls_shift/su_mean 0.000
_refine_ls_structure_factor_coef Fsqd
_refine_ls_weighting_details 'calc w=1/[\s^2^(Fo^2^)+(0.0412P)^2^+10.9297P] where P=(Fo^2^+2Fc^2^)/3'
_refine_ls_weighting_scheme calc
_refine_ls_wR_factor_gt 0.1255
_refine_ls_wR_factor_ref 0.1445
_reflns_number_gt 3720
_reflns_number_total 5343
_reflns_threshold_expression >2sigma(I)
_cod_data_source_file ja048750msi20040304_085120.cif
_cod_data_source_block kwh1003bcn
_cod_original_cell_volume 5907.8(19)
_cod_database_code 4112690

loop_
_symmetry_equiv_pos_as_xyz
'x, y, z'
'-x, y, -z+1/2'
'x+1/2, y+1/2, z'
'-x+1/2, y+1/2, -z+1/2'
'-x, -y, -z'
'x, -y, z-1/2'
'-x+1/2, -y+1/2, -z'
'x+1/2, -y+1/2, z-1/2'

loop_
_atom_site_label
_atom_site_type_symbol
_atom_site_fract_x
_atom_site_fract_y
_atom_site_fract_z
_atom_site_U_iso_or_equiv
_atom_site_adp_type
_atom_site_occupancy
_atom_site_symmetry_multiplicity
_atom_site_calc_flag
_atom_site_refinement_flags
_atom_site_disorder_assembly
_atom_site_disorder_group
Ca1 Ca 0.0000 0.75740(7) 0.2500 0.0411(3) Uani 1 2 d S . .
O1 O 0.06136(10) 0.76994(18) 0.20092(15) 0.0485(7) Uani 1 1 d . A .
C1 C 0.13845(12) 0.7281(2) 0.17623(17) 0.0311(7) Uani 1 1 d . A .
K1 K 0.06751(3) 0.54833(5) 0.21056(4) 0.03151(19) Uani 1 1 d . . .
O2 O 0.04325(8) 0.6130(2) 0.32467(12) 0.0418(6) Uani 1 1 d . . .
C2 C 0.13565(12) 0.6856(2) 0.10885(17) 0.0308(7) Uani 1 1 d . . .
O3 O 0.09354(10) 0.35140(19) 0.17408(14) 0.0491(6) Uani 1 1 d . . .
C3 C 0.17463(13) 0.6090(3) 0.11054(19) 0.0368(8) Uani 1 1 d . . .
H3 H 0.1728 0.5808 0.0651 0.044 Uiso 1 1 calc R . .
C4 C 0.21600(13) 0.5728(3) 0.1770(2) 0.0450(9) Uani 1 1 d . . .
C5 C 0.21662(14) 0.6139(3) 0.2426(2) 0.0449(9) Uani 1 1 d . . .
H5 H 0.2440 0.5884 0.2886 0.054 Uiso 1 1 calc R . .
C6 C 0.17915(14) 0.6901(3) 0.24348(17) 0.0369(8) Uani 1 1 d . . .
C7 C 0.09662(14) 0.8094(3) 0.17698(19) 0.0386(8) Uani 1 1 d . . .
C8 C 0.09914(14) 0.9126(3) 0.1566(2) 0.0464(9) Uani 1 1 d . A .
H8A H 0.0738 0.9652 0.1587 0.056 Uiso 1 1 calc R . .
H8B H 0.1263 0.9331 0.1400 0.056 Uiso 1 1 calc R . .
C9 C 0.09235(13) 0.7211(3) 0.03454(18) 0.0381(8) Uani 1 1 d . . .
H9A H 0.1065 0.7820 0.0158 0.057 Uiso 1 1 calc R . .
H9B H 0.0592 0.7444 0.0399 0.057 Uiso 1 1 calc R . .
H9C H 0.0831 0.6601 -0.0005 0.057 Uiso 1 1 calc R . .
C10 C 0.25884(16) 0.4928(4) 0.1778(3) 0.0702(13) Uani 1 1 d . . .
H10A H 0.2438 0.4495 0.1321 0.105 Uiso 1 1 calc R . .
H10B H 0.2690 0.4445 0.2208 0.105 Uiso 1 1 calc R . .
H10C H 0.2916 0.5325 0.1810 0.105 Uiso 1 1 calc R . .
C11 C 0.18126(18) 0.7315(3) 0.3166(2) 0.0570(11) Uani 1 1 d . . .
H11A H 0.1527 0.6951 0.3270 0.085 Uiso 1 1 calc R . .
H11B H 0.1748 0.8104 0.3134 0.085 Uiso 1 1 calc R . .
H11C H 0.2176 0.7158 0.3567 0.085 Uiso 1 1 calc R . .
C21 C 0.12014(12) 0.5118(2) 0.40785(17) 0.0304(7) Uani 1 1 d . A .
C22 C 0.12053(14) 0.4092(3) 0.37704(19) 0.0375(8) Uani 1 1 d . . .
C23 C 0.17061(15) 0.3619(3) 0.3876(2) 0.0456(9) Uani 1 1 d . . .
H23 H 0.1704 0.2925 0.3664 0.055 Uiso 1 1 calc R . .
C24 C 0.22058(14) 0.4126(3) 0.4279(2) 0.0443(9) Uani 1 1 d . . .
C25 C 0.21979(12) 0.5134(3) 0.45917(18) 0.0359(8) Uani 1 1 d . . .
H25 H 0.2538 0.5491 0.4877 0.043 Uiso 1 1 calc R . .
C26 C 0.17078(11) 0.5638(2) 0.45010(16) 0.0297(7) Uani 1 1 d . . .
C27 C 0.06634(11) 0.5695(3) 0.39147(17) 0.0324(7) Uani 1 1 d . . .
C28 C 0.04558(13) 0.5722(3) 0.44219(19) 0.0397(8) Uani 1 1 d . . .
H28A H 0.0114 0.6078 0.4311 0.048 Uiso 1 1 calc R . .
H28B H 0.0650 0.5386 0.4892 0.048 Uiso 1 1 calc R . .
C29 C 0.06748(15) 0.3488(3) 0.3335(2) 0.0496(9) Uani 1 1 d . . .
H29A H 0.0689 0.3159 0.2894 0.074 Uiso 1 1 calc R . .
H29B H 0.0364 0.3997 0.3181 0.074 Uiso 1 1 calc R . .
H29C H 0.0627 0.2915 0.3646 0.074 Uiso 1 1 calc R . .
C30 C 0.27442(17) 0.3598(4) 0.4373(3) 0.0685(13) Uani 1 1 d . . .
H30A H 0.2866 0.3088 0.4791 0.103 Uiso 1 1 calc R . .
H30B H 0.3026 0.4162 0.4470 0.103 Uiso 1 1 calc R . .
H30C H 0.2689 0.3204 0.3918 0.103 Uiso 1 1 calc R . .
C31 C 0.17239(13) 0.6731(2) 0.48530(18) 0.0359(7) Uani 1 1 d . . .
H31A H 0.1612 0.6648 0.5260 0.054 Uiso 1 1 calc R . .
H31B H 0.1470 0.7232 0.4480 0.054 Uiso 1 1 calc R . .
H31C H 0.2100 0.7024 0.5048 0.054 Uiso 1 1 calc R . .
C41 C 0.05263(15) 0.2777(4) 0.1258(2) 0.0623(12) Uani 1 1 d . A .
H41A H 0.0214 0.3188 0.0883 0.075 Uiso 1 1 calc R . .
H41B H 0.0383 0.2319 0.1547 0.075 Uiso 1 1 calc R . .
C42 C 0.07885(17) 0.2085(3) 0.0888(2) 0.0575(10) Uani 1 1 d . . .
H42A H 0.0766 0.2426 0.0424 0.069 Uiso 1 1 calc R A .
H42B H 0.0618 0.1353 0.0773 0.069 Uiso 1 1 calc R . .
C43 C 0.13772(15) 0.2029(3) 0.1469(2) 0.0519(10) Uani 1 1 d . A .
H43A H 0.1424 0.1460 0.1844 0.062 Uiso 1 1 calc R . .
H43B H 0.1637 0.1888 0.1243 0.062 Uiso 1 1 calc R . .
C44 C 0.14549(15) 0.3149(3) 0.1801(2) 0.0513(10) Uani 1 1 d . A .
H44A H 0.1724 0.3128 0.2329 0.062 Uiso 1 1 calc R . .
H44B H 0.1596 0.3650 0.1531 0.062 Uiso 1 1 calc R . .
O4 O 0.0358(2) 0.9099(4) 0.3211(3) 0.0394(16) Uani 0.536(8) 1 d P A 1
C51 C 0.0491(6) 0.8949(11) 0.3974(7) 0.038(3) Uani 0.536(8) 1 d P A 1
H51A H 0.0681 0.8241 0.4142 0.046 Uiso 0.536(8) 1 calc PR A 1
H51B H 0.0148 0.8937 0.4049 0.046 Uiso 0.536(8) 1 calc PR A 1
C52 C 0.0852(5) 0.9840(9) 0.4415(5) 0.069(3) Uani 0.536(8) 1 d P A 1
H52A H 0.1104 0.9603 0.4922 0.082 Uiso 0.536(8) 1 calc PR A 1
H52B H 0.0639 1.0486 0.4442 0.082 Uiso 0.536(8) 1 calc PR A 1
C53 C 0.1163(3) 1.0046(9) 0.3917(5) 0.054(2) Uani 0.536(8) 1 d P A 1
H53A H 0.1320 1.0791 0.3992 0.065 Uiso 0.536(8) 1 calc PR A 1
H53B H 0.1464 0.9511 0.4024 0.065 Uiso 0.536(8) 1 calc PR A 1
C54 C 0.0726(3) 0.9907(5) 0.3153(4) 0.0413(19) Uani 0.536(8) 1 d P A 1
H54A H 0.0529 1.0603 0.2963 0.050 Uiso 0.536(8) 1 calc PR A 1
H54B H 0.0887 0.9658 0.2813 0.050 Uiso 0.536(8) 1 calc PR A 1
O4A O 0.0695(2) 0.8707(4) 0.3608(3) 0.0322(17) Uani 0.464(8) 1 d P A 2
C51A C 0.0565(9) 0.9102(17) 0.4216(9) 0.061(6) Uani 0.464(8) 1 d P A 2
H51C H 0.0858 0.8922 0.4712 0.073 Uiso 0.464(8) 1 calc PR A 2
H51D H 0.0204 0.8829 0.4175 0.073 Uiso 0.464(8) 1 calc PR A 2
C52A C 0.0548(6) 1.0368(10) 0.4032(13) 0.113(6) Uani 0.464(8) 1 d P A 2
H52C H 0.0162 1.0601 0.3737 0.136 Uiso 0.464(8) 1 calc PR A 2
H52D H 0.0700 1.0794 0.4499 0.136 Uiso 0.464(8) 1 calc PR A 2
C53A C 0.0863(5) 1.0564(8) 0.3624(8) 0.086(5) Uani 0.464(8) 1 d P A 2
H53C H 0.1175 1.1061 0.3900 0.104 Uiso 0.464(8) 1 calc PR A 2
H53D H 0.0632 1.0893 0.3135 0.104 Uiso 0.464(8) 1 calc PR A 2
C54A C 0.1069(4) 0.9468(7) 0.3531(6) 0.050(2) Uani 0.464(8) 1 d P A 2
H54C H 0.1070 0.9403 0.3035 0.060 Uiso 0.464(8) 1 calc PR A 2
H54D H 0.1448 0.9344 0.3915 0.060 Uiso 0.464(8) 1 calc PR A 2

loop_
_atom_site_aniso_label
_atom_site_aniso_U_11
_atom_site_aniso_U_22
_atom_site_aniso_U_33
_atom_site_aniso_U_23
_atom_site_aniso_U_13
_atom_site_aniso_U_12
Ca1 0.0518(6) 0.0164(4) 0.0762(7) 0.000 0.0474(6) 0.000
O1 0.0563(15) 0.0306(12) 0.0825(19) -0.0110(12) 0.0526(15) -0.0139(11)
C1 0.0306(16) 0.0277(15) 0.0375(18) -0.0025(14) 0.0168(14) -0.0086(13)
K1 0.0294(3) 0.0235(3) 0.0424(4) -0.0020(3) 0.0160(3) 0.0014(3)
O2 0.0241(11) 0.0644(16) 0.0295(12) 0.0011(11) 0.0043(9) 0.0098(10)
C2 0.0254(15) 0.0301(16) 0.0346(17) 0.0026(14) 0.0105(13) -0.0033(12)
O3 0.0435(14) 0.0400(13) 0.0596(16) -0.0153(12) 0.0178(12) 0.0068(11)
C3 0.0310(17) 0.0390(18) 0.0365(18) -0.0079(15) 0.0105(15) -0.0027(14)
C4 0.0314(18) 0.0352(18) 0.055(2) -0.0064(17) 0.0051(16) 0.0011(14)
C5 0.0361(19) 0.0360(18) 0.041(2) 0.0038(16) -0.0046(15) -0.0062(15)
C6 0.0445(19) 0.0334(17) 0.0299(17) -0.0027(14) 0.0128(15) -0.0146(15)
C7 0.0427(19) 0.0318(17) 0.050(2) -0.0080(16) 0.0284(17) -0.0093(14)
C8 0.043(2) 0.0291(17) 0.078(3) -0.0018(18) 0.036(2) -0.0052(15)
C9 0.0314(17) 0.0436(19) 0.0358(18) 0.0057(16) 0.0107(14) 0.0004(14)
C10 0.039(2) 0.060(3) 0.084(3) -0.017(2) -0.001(2) 0.0161(19)
C11 0.082(3) 0.049(2) 0.038(2) -0.0062(18) 0.023(2) -0.030(2)
C21 0.0278(15) 0.0323(16) 0.0303(16) 0.0030(13) 0.0115(13) 0.0005(12)
C22 0.0407(18) 0.0365(17) 0.0419(19) -0.0030(15) 0.0237(16) -0.0069(14)
C23 0.055(2) 0.0327(18) 0.060(2) -0.0017(17) 0.0351(19) 0.0015(16)
C24 0.0404(19) 0.0385(19) 0.061(2) 0.0098(17) 0.0281(18) 0.0100(15)
C25 0.0237(16) 0.0388(18) 0.0403(19) 0.0081(15) 0.0089(14) 0.0017(13)
C26 0.0251(15) 0.0313(16) 0.0291(16) 0.0054(13) 0.0081(13) 0.0024(12)
C27 0.0190(14) 0.0398(18) 0.0300(17) -0.0040(14) 0.0023(13) -0.0039(13)
C28 0.0283(16) 0.051(2) 0.0387(18) -0.0024(16) 0.0130(15) 0.0003(15)
C29 0.054(2) 0.054(2) 0.044(2) -0.0130(18) 0.0245(18) -0.0203(18)
C30 0.054(2) 0.058(3) 0.106(4) 0.013(3) 0.046(3) 0.022(2)
C31 0.0327(17) 0.0335(17) 0.0366(18) 0.0007(14) 0.0100(14) -0.0027(13)
C41 0.034(2) 0.084(3) 0.057(2) -0.023(2) 0.0071(18) 0.002(2)
C42 0.063(3) 0.047(2) 0.055(2) -0.004(2) 0.018(2) 0.0019(19)
C43 0.048(2) 0.0377(19) 0.063(3) 0.0026(19) 0.0166(19) 0.0117(16)
C44 0.043(2) 0.043(2) 0.064(3) -0.0083(19) 0.0190(19) 0.0006(16)
O4 0.043(3) 0.034(2) 0.040(3) -0.006(2) 0.018(3) -0.009(2)
C51 0.045(5) 0.037(5) 0.037(8) -0.002(5) 0.022(6) -0.003(4)
C52 0.089(7) 0.050(6) 0.051(5) -0.014(4) 0.014(5) -0.042(6)
C53 0.041(5) 0.053(5) 0.060(5) -0.001(5) 0.013(4) -0.021(4)
C54 0.047(4) 0.024(3) 0.049(5) -0.005(3) 0.017(4) -0.009(3)
O4A 0.027(3) 0.025(3) 0.040(4) -0.011(2) 0.009(3) -0.004(2)
C51A 0.049(8) 0.095(11) 0.034(9) -0.026(7) 0.014(7) 0.025(7)
C52A 0.078(9) 0.046(7) 0.213(19) -0.070(10) 0.060(11) -0.020(7)
C53A 0.050(6) 0.029(5) 0.139(11) -0.004(6) 0.000(7) -0.003(5)
C54A 0.043(5) 0.031(5) 0.054(6) -0.006(5) 0.000(4) -0.017(4)

loop_
_atom_type_symbol
_atom_type_description
_atom_type_scat_dispersion_real
_atom_type_scat_dispersion_imag
_atom_type_scat_source
C C 0.0033 0.0016 'International Tables Vol C Tables 4.2.6.8 and 6.1.1.4'
H H 0.0000 0.0000 'International Tables Vol C Tables 4.2.6.8 and 6.1.1.4'
O O 0.0106 0.0060 'International Tables Vol C Tables 4.2.6.8 and 6.1.1.4'
Ca Ca 0.2262 0.3064 'International Tables Vol C Tables 4.2.6.8 and 6.1.1.4'
K K 0.2009 0.2494 'International Tables Vol C Tables 4.2.6.8 and 6.1.1.4'

loop_
_geom_angle_atom_site_label_1
_geom_angle_atom_site_label_2
_geom_angle_atom_site_label_3
_geom_angle
_geom_angle_site_symmetry_1
_geom_angle_site_symmetry_3
O1 Ca1 O1 172.13(12) 2 .
O1 Ca1 O2 94.22(9) 2 2
O1 Ca1 O2 91.88(8) . 2
O1 Ca1 O2 91.88(8) 2 .
O1 Ca1 O2 94.21(9) . .
O2 Ca1 O2 78.35(12) 2 .
O1 Ca1 O4 82.37(13) 2 .
O1 Ca1 O4 91.20(13) . .
O2 Ca1 O4 174.84(16) 2 .
O2 Ca1 O4 105.54(16) . .
O1 Ca1 O4 91.20(13) 2 2
O1 Ca1 O4 82.37(13) . 2
O2 Ca1 O4 105.54(16) 2 2
O2 Ca1 O4 174.85(16) . 2
O4 Ca1 O4 70.8(3) . 2
O1 Ca1 O4A 89.26(14) 2 .
O1 Ca1 O4A 86.53(14) . .
O2 Ca1 O4A 161.30(15) 2 .
O2 Ca1 O4A 83.19(14) . .
O4 Ca1 O4A 23.25(14) . .
O4 Ca1 O4A 92.7(2) 2 .
O1 Ca1 O4A 86.53(14) 2 2
O1 Ca1 O4A 89.26(14) . 2
O2 Ca1 O4A 83.18(14) 2 2
O2 Ca1 O4A 161.30(15) . 2
O4 Ca1 O4A 92.7(2) . 2
O4 Ca1 O4A 23.24(14) 2 2
O4A Ca1 O4A 115.4(3) . 2
O1 Ca1 C51 106.0(3) 2 2
O1 Ca1 C51 69.6(3) . 2
O2 Ca1 C51 85.1(3) 2 2
O2 Ca1 C51 156.5(2) . 2
O4 Ca1 C51 92.1(3) . 2
O4 Ca1 C51 24.3(2) 2 2
O4A Ca1 C51 111.6(3) . 2
O4A Ca1 C51 19.7(3) 2 2
O1 Ca1 K1 52.82(6) 2 2
O1 Ca1 K1 135.03(6) . 2
O2 Ca1 K1 52.80(6) 2 2
O2 Ca1 K1 55.92(6) . 2
O4 Ca1 K1 126.46(11) . 2
O4 Ca1 K1 129.11(14) 2 2
O4A Ca1 K1 117.70(13) . 2
O4A Ca1 K1 109.77(13) 2 2
C51 Ca1 K1 124.4(3) 2 2
O1 Ca1 K1 135.03(6) 2 .
O1 Ca1 K1 52.81(6) . .
O2 Ca1 K1 55.92(6) 2 .
O2 Ca1 K1 52.79(6) . .
O4 Ca1 K1 129.11(14) . .
O4 Ca1 K1 126.45(11) 2 .
O4A Ca1 K1 109.77(13) . .
O4A Ca1 K1 117.70(13) 2 .
C51 Ca1 K1 104.0(2) 2 .
K1 Ca1 K1 82.58(3) 2 .
C7 O1 Ca1 162.1(2) . .
C7 O1 K1 111.20(19) . .
Ca1 O1 K1 86.24(7) . .
C6 C1 C2 119.4(3) . .
C6 C1 C7 119.5(3) . .
C2 C1 C7 121.0(3) . .
O3 K1 O1 152.79(8) . .
O3 K1 O2 131.55(8) . .
O1 K1 O2 74.93(7) . .
O3 K1 O2 122.86(7) . 2
O1 K1 O2 71.33(7) . 2
O2 K1 O2 62.28(7) . 2
O3 K1 C28 94.20(8) . 2
O1 K1 C28 80.83(8) . 2
O2 K1 C28 107.09(8) . 2
O2 K1 C28 44.82(7) 2 2
O3 K1 C27 104.01(8) . 2
O1 K1 C27 81.99(8) . 2
O2 K1 C27 84.80(7) . 2
O2 K1 C27 23.37(7) 2 2
C28 K1 C27 23.60(8) 2 2
O3 K1 Ca1 163.06(6) . .
O1 K1 Ca1 40.94(5) . .
O2 K1 Ca1 41.86(5) . .
O2 K1 Ca1 41.59(5) 2 .
C28 K1 Ca1 76.97(6) 2 .
C27 K1 Ca1 62.58(6) 2 .
O3 K1 K1 115.45(6) . 2
O1 K1 K1 89.49(5) . 2
O2 K1 K1 37.10(5) . 2
O2 K1 K1 35.24(5) 2 2
C28 K1 K1 76.14(6) 2 2
C27 K1 K1 52.54(6) 2 2
Ca1 K1 K1 48.708(16) . 2
C27 O2 Ca1 149.4(2) . .
C27 O2 K1 123.05(19) . .
Ca1 O2 K1 85.34(7) . .
C27 O2 K1 97.41(17) . 2
Ca1 O2 K1 82.48(6) . 2
K1 O2 K1 107.67(7) . 2
C3 C2 C1 119.3(3) . .
C3 C2 C9 118.4(3) . .
C1 C2 C9 122.3(3) . .
C44 O3 C41 107.5(3) . .
C44 O3 K1 128.1(2) . .
C41 O3 K1 122.4(2) . .
C4 C3 C2 121.7(3) . .
C4 C3 H3 119.2 . .
C2 C3 H3 119.2 . .
C3 C4 C5 117.6(3) . .
C3 C4 C10 121.0(4) . .
C5 C4 C10 121.4(3) . .
C6 C5 C4 122.6(3) . .
C6 C5 H5 118.7 . .
C4 C5 H5 118.7 . .
C5 C6 C1 119.4(3) . .
C5 C6 C11 120.5(3) . .
C1 C6 C11 120.1(3) . .
O1 C7 C8 126.4(3) . .
O1 C7 C1 114.2(3) . .
C8 C7 C1 119.4(3) . .
C7 C8 H8A 120.0 . .
C7 C8 H8B 120.0 . .
H8A C8 H8B 120.0 . .
C2 C9 H9A 109.5 . .
C2 C9 H9B 109.5 . .
H9A C9 H9B 109.5 . .
C2 C9 H9C 109.5 . .
H9A C9 H9C 109.5 . .
H9B C9 H9C 109.5 . .
C4 C10 H10A 109.5 . .
C4 C10 H10B 109.5 . .
H10A C10 H10B 109.5 . .
C4 C10 H10C 109.5 . .
H10A C10 H10C 109.5 . .
H10B C10 H10C 109.5 . .
C6 C11 H11A 109.5 . .
C6 C11 H11B 109.5 . .
H11A C11 H11B 109.5 . .
C6 C11 H11C 109.5 . .
H11A C11 H11C 109.5 . .
H11B C11 H11C 109.5 . .
C22 C21 C26 119.0(3) . .
C22 C21 C27 120.6(3) . .
C26 C21 C27 120.3(3) . .
C23 C22 C21 119.5(3) . .
C23 C22 C29 119.6(3) . .
C21 C22 C29 120.9(3) . .
C24 C23 C22 122.2(3) . .
C24 C23 H23 118.9 . .
C22 C23 H23 118.9 . .
C23 C24 C25 117.8(3) . .
C23 C24 C30 121.0(3) . .
C25 C24 C30 121.3(3) . .
C24 C25 C26 122.0(3) . .
C24 C25 H25 119.0 . .
C26 C25 H25 119.0 . .
C25 C26 C21 119.5(3) . .
C25 C26 C31 119.8(3) . .
C21 C26 C31 120.8(3) . .
O2 C27 C28 125.5(3) . .
O2 C27 C21 113.8(3) . .
C28 C27 C21 120.7(3) . .
O2 C27 K1 59.22(14) . 2
C28 C27 K1 77.10(18) . 2
C21 C27 K1 141.6(2) . 2
C27 C28 K1 79.30(19) . 2
C27 C28 H28A 120.0 . .
K1 C28 H28A 53.5 2 .
C27 C28 H28B 120.0 . .
K1 C28 H28B 141.3 2 .
H28A C28 H28B 120.0 . .
C22 C29 H29A 109.5 . .
C22 C29 H29B 109.5 . .
H29A C29 H29B 109.5 . .
C22 C29 H29C 109.5 . .
H29A C29 H29C 109.5 . .
H29B C29 H29C 109.5 . .
C24 C30 H30A 109.5 . .
C24 C30 H30B 109.5 . .
H30A C30 H30B 109.5 . .
C24 C30 H30C 109.5 . .
H30A C30 H30C 109.5 . .
H30B C30 H30C 109.5 . .
C26 C31 H31A 109.5 . .
C26 C31 H31B 109.5 . .
H31A C31 H31B 109.5 . .
C26 C31 H31C 109.5 . .
H31A C31 H31C 109.5 . .
H31B C31 H31C 109.5 . .
O3 C41 C42 107.9(3) . .
O3 C41 H41A 110.1 . .
C42 C41 H41A 110.1 . .
O3 C41 H41B 110.1 . .
C42 C41 H41B 110.1 . .
H41A C41 H41B 108.4 . .
C41 C42 C43 101.9(3) . .
C41 C42 H42A 111.4 . .
C43 C42 H42A 111.4 . .
C41 C42 H42B 111.4 . .
C43 C42 H42B 111.4 . .
H42A C42 H42B 109.3 . .
C44 C43 C42 101.5(3) . .
C44 C43 H43A 111.5 . .
C42 C43 H43A 111.5 . .
C44 C43 H43B 111.5 . .
C42 C43 H43B 111.5 . .
H43A C43 H43B 109.3 . .
O3 C44 C43 107.7(3) . .
O3 C44 H44A 110.2 . .
C43 C44 H44A 110.2 . .
O3 C44 H44B 110.2 . .
C43 C44 H44B 110.2 . .
H44A C44 H44B 108.5 . .
C51 O4 C54 107.9(7) . .
C51 O4 Ca1 113.8(6) . .
C54 O4 Ca1 129.4(4) . .
O4 C51 C52 110.1(9) . .
O4 C51 H51A 109.6 . .
C52 C51 H51A 109.6 . .
O4 C51 H51B 109.6 . .
C52 C51 H51B 109.6 . .
H51A C51 H51B 108.2 . .
C51 C52 C53 97.7(8) . .
C51 C52 H52A 112.2 . .
C53 C52 H52A 112.2 . .
C51 C52 H52B 112.2 . .
C53 C52 H52B 112.2 . .
H52A C52 H52B 109.8 . .
C54 C53 C52 103.4(6) . .
C54 C53 H53A 111.1 . .
C52 C53 H53A 111.1 . .
C54 C53 H53B 111.1 . .
C52 C53 H53B 111.1 . .
H53A C53 H53B 109.1 . .
O4 C54 C53 105.4(6) . .
O4 C54 H54A 110.7 . .
C53 C54 H54A 110.7 . .
O4 C54 H54B 110.7 . .
C53 C54 H54B 110.7 . .
H54A C54 H54B 108.8 . .
C54A O4A C51A 107.1(10) . .
C54A O4A Ca1 122.8(6) . .
C51A O4A Ca1 122.5(9) . .
O4A C51A C52A 97.2(13) . .
O4A C51A H51C 112.3 . .
C52A C51A H51C 112.3 . .
O4A C51A H51D 112.3 . .
C52A C51A H51D 112.3 . .
H51C C51A H51D 109.9 . .
C53A C52A C51A 109.5(11) . .
C53A C52A H52C 109.8 . .
C51A C52A H52C 109.8 . .
C53A C52A H52D 109.8 . .
C51A C52A H52D 109.8 . .
H52C C52A H52D 108.2 . .
C52A C53A C54A 104.9(9) . .
C52A C53A H53C 110.8 . .
C54A C53A H53C 110.8 . .
C52A C53A H53D 110.8 . .
C54A C53A H53D 110.8 . .
H53C C53A H53D 108.8 . .
O4A C54A C53A 105.4(8) . .
O4A C54A H54C 110.7 . .
C53A C54A H54C 110.7 . .
O4A C54A H54D 110.7 . .
C53A C54A H54D 110.7 . .
H54C C54A H54D 108.8 . .

loop_
_geom_bond_atom_site_label_1
_geom_bond_atom_site_label_2
_geom_bond_distance
_geom_bond_site_symmetry_2
Ca1 O1 2.242(2) 2
Ca1 O1 2.242(2) .
Ca1 O2 2.286(2) 2
Ca1 O2 2.286(2) .
Ca1 O4 2.295(4) .
Ca1 O4 2.295(4) 2
Ca1 O4A 2.601(5) .
Ca1 O4A 2.601(5) 2
Ca1 C51 3.145(13) 2
Ca1 K1 3.4141(10) 2
Ca1 K1 3.4141(10) .
O1 C7 1.316(4) .
O1 K1 2.726(2) .
C1 C6 1.398(4) .
C1 C2 1.409(4) .
C1 C7 1.504(4) .
K1 O3 2.698(2) .
K1 O2 2.728(2) .
K1 O2 2.852(2) 2
K1 C28 3.266(3) 2
K1 C27 3.292(3) 2
K1 K1 4.5058(15) 2
O2 C27 1.317(4) .
O2 K1 2.852(2) 2
C2 C3 1.394(4) .
C2 C9 1.504(4) .
O3 C44 1.416(4) .
O3 C41 1.430(4) .
C3 C4 1.388(5) .
C3 H3 0.9500 .
C4 C5 1.393(5) .
C4 C10 1.503(5) .
C5 C6 1.376(5) .
C5 H5 0.9500 .
C6 C11 1.519(5) .
C7 C8 1.339(5) .
C8 H8A 0.9500 .
C8 H8B 0.9500 .
C9 H9A 0.9800 .
C9 H9B 0.9800 .
C9 H9C 0.9800 .
C10 H10A 0.9800 .
C10 H10B 0.9800 .
C10 H10C 0.9800 .
C11 H11A 0.9800 .
C11 H11B 0.9800 .
C11 H11C 0.9800 .
C21 C22 1.402(4) .
C21 C26 1.408(4) .
C21 C27 1.510(4) .
C22 C23 1.391(5) .
C22 C29 1.507(5) .
C23 C24 1.381(5) .
C23 H23 0.9500 .
C24 C25 1.389(5) .
C24 C30 1.517(5) .
C25 C26 1.390(4) .
C25 H25 0.9500 .
C26 C31 1.505(4) .
C27 C28 1.342(4) .
C27 K1 3.292(3) 2
C28 K1 3.266(3) 2
C28 H28A 0.9500 .
C28 H28B 0.9500 .
C29 H29A 0.9800 .
C29 H29B 0.9800 .
C29 H29C 0.9800 .
C30 H30A 0.9800 .
C30 H30B 0.9800 .
C30 H30C 0.9800 .
C31 H31A 0.9800 .
C31 H31B 0.9800 .
C31 H31C 0.9800 .
C41 C42 1.481(5) .
C41 H41A 0.9900 .
C41 H41B 0.9900 .
C42 C43 1.509(5) .
C42 H42A 0.9900 .
C42 H42B 0.9900 .
C43 C44 1.500(5) .
C43 H43A 0.9900 .
C43 H43B 0.9900 .
C44 H44A 0.9900 .
C44 H44B 0.9900 .
O4 C51 1.415(13) .
O4 C54 1.437(7) .
C51 C52 1.477(14) .
C51 H51A 0.9900 .
C51 H51B 0.9900 .
C52 C53 1.560(13) .
C52 H52A 0.9900 .
C52 H52B 0.9900 .
C53 C54 1.482(12) .
C53 H53A 0.9900 .
C53 H53B 0.9900 .
C54 H54A 0.9900 .
C54 H54B 0.9900 .
O4A C54A 1.423(9) .
O4A C51A 1.476(16) .
C51A C52A 1.59(3) .
C51A H51C 0.9900 .
C51A H51D 0.9900 .
C52A C53A 1.42(2) .
C52A H52C 0.9900 .
C52A H52D 0.9900 .
C53A C54A 1.495(15) .
C53A H53C 0.9900 .
C53A H53D 0.9900 .
C54A H54C 0.9900 .
C54A H54D 0.9900 .
